data_2230428
loop_
_publ_author_name
'Xiao, Shude'
'Gu, Renpeng'
'Charpentier, Paul A.'

_publ_section_title
;
 2-[(Ethoxycarbonothioyl)sulfanyl]acetic acid
;
_journal_coeditor_code NG5142
_journal_issue 6
_journal_name_full 'Acta Crystallographica Section E'
_journal_page_first o1442
_journal_paper_doi 10.1107/S1600536811017703
_journal_volume 67
_journal_year 2011
_chemical_formula_iupac 'C5 H8 O3 S2'
_chemical_formula_moiety 'C5 H8 O3 S2'
_chemical_formula_sum 'C5 H8 O3 S2'
_chemical_formula_weight 180.23
_chemical_name_systematic
;
2-[(Ethoxycarbonothioyl)sulfanyl]acetic acid
;
_space_group_IT_number 14
_symmetry_cell_setting monoclinic
_symmetry_space_group_name_Hall '-P 2yn'
_symmetry_space_group_name_H-M 'P 1 21/n 1'
_atom_sites_solution_hydrogens geom
_atom_sites_solution_primary direct
_atom_sites_solution_secondary difmap
_audit_creation_method SHELXL-97
_cell_angle_alpha 90.00
_cell_angle_beta 100.845(3)
_cell_angle_gamma 90.00
_cell_formula_units_Z 4
_cell_length_a 4.7387(2)
_cell_length_b 14.7836(8)
_cell_length_c 11.9013(6)
_cell_measurement_reflns_used 4468
_cell_measurement_temperature 150(2)
_cell_measurement_theta_max 25.60
_cell_measurement_theta_min 2.22
_cell_volume 818.86(7)
_computing_cell_refinement 'SAINT (Bruker, 2008)'
_computing_data_collection 'APEX2 (Bruker, 2008)'
_computing_data_reduction 'SAINT (Bruker, 2008)'
_computing_molecular_graphics 'SHELXTL (Sheldrick, 2008)'
_computing_publication_material 'SHELXTL (Sheldrick, 2008)'
_computing_structure_refinement 'SHELXL97 (Sheldrick, 2008)'
_computing_structure_solution 'SHELXS97 (Sheldrick, 2008)'
_diffrn_ambient_temperature 150(2)
_diffrn_measured_fraction_theta_full 0.997
_diffrn_measured_fraction_theta_max 0.997
_diffrn_measurement_device_type 'Bruker APEXII CCD'
_diffrn_measurement_method '\f and \w'
_diffrn_radiation_monochromator graphite
_diffrn_radiation_source 'fine-focus sealed tube'
_diffrn_radiation_type MoK\a
_diffrn_radiation_wavelength 0.71073
_diffrn_reflns_av_R_equivalents 0.0921
_diffrn_reflns_av_sigmaI/netI 0.0588
_diffrn_reflns_limit_h_max 7
_diffrn_reflns_limit_h_min -7
_diffrn_reflns_limit_k_max 23
_diffrn_reflns_limit_k_min -23
_diffrn_reflns_limit_l_max 18
_diffrn_reflns_limit_l_min -19
_diffrn_reflns_number 39762
_diffrn_reflns_theta_full 34.95
_diffrn_reflns_theta_max 34.95
_diffrn_reflns_theta_min 2.22
_exptl_absorpt_coefficient_mu 0.598
_exptl_absorpt_correction_T_max 0.9823
_exptl_absorpt_correction_T_min 0.9515
_exptl_absorpt_correction_type multi-scan
_exptl_absorpt_process_details '(Blessing, 1995)'
_exptl_crystal_colour colourless
_exptl_crystal_density_diffrn 1.462
_exptl_crystal_density_method 'not measured'
_exptl_crystal_description cube
_exptl_crystal_F_000 376
_exptl_crystal_size_max 0.08
_exptl_crystal_size_mid 0.03
_exptl_crystal_size_min 0.03
_refine_diff_density_max 0.309
_refine_diff_density_min -0.368
_refine_ls_extinction_method none
_refine_ls_goodness_of_fit_ref 1.005
_refine_ls_hydrogen_treatment constr
_refine_ls_matrix_type full
_refine_ls_number_parameters 93
_refine_ls_number_reflns 3582
_refine_ls_number_restraints 0
_refine_ls_restrained_S_all 1.005
_refine_ls_R_factor_all 0.0877
_refine_ls_R_factor_gt 0.0454
_refine_ls_shift/su_max 0.001
_refine_ls_shift/su_mean 0.000
_refine_ls_structure_factor_coef Fsqd
_refine_ls_weighting_details 'calc w=1/[\s^2^(Fo^2^)+(0.0294P)^2^+0.6076P] where P=(Fo^2^+2Fc^2^)/3'
_refine_ls_weighting_scheme calc
_refine_ls_wR_factor_gt 0.0940
_refine_ls_wR_factor_ref 0.1108
_reflns_number_gt 2343
_reflns_number_total 3582
_reflns_threshold_expression I>2sigma(I)
_cod_data_source_file ng5142.cif
_cod_data_source_block I
_cod_original_sg_symbol_H-M 'P 21/n'
_cod_database_code 2230428
_cod_database_fobs_code 2230428

loop_
_symmetry_equiv_pos_as_xyz
'x, y, z'
'-x+1/2, y+1/2, -z+1/2'
'-x, -y, -z'
'x-1/2, -y-1/2, z-1/2'

loop_
_atom_site_type_symbol
_atom_site_label
_atom_site_fract_x
_atom_site_fract_y
_atom_site_fract_z
_atom_site_U_iso_or_equiv
_atom_site_adp_type
_atom_site_calc_flag
_atom_site_refinement_flags
_atom_site_occupancy
_atom_site_symmetry_multiplicity
_atom_site_disorder_assembly
_atom_site_disorder_group
S S1 -0.08173(11) 0.19417(3) 1.01439(4) 0.02745(11) Uani d . 1 1 . .
S S2 -0.03755(11) 0.25308(3) 0.77468(4) 0.03030(12) Uani d . 1 1 . .
O O1 0.1868(3) 0.10724(9) 0.88947(11) 0.0300(3) Uani d . 1 1 . .
O O2 -0.3267(3) 0.44372(9) 0.93538(13) 0.0329(3) Uani d . 1 1 . .
H H2 -0.2443 0.4941 0.9464 0.049 Uiso calc R 1 1 . .
O O3 0.0854(3) 0.39432(9) 1.04203(12) 0.0306(3) Uani d . 1 1 . .
C C1 0.4719(6) -0.00588(15) 0.8227(2) 0.0510(6) Uani d . 1 1 . .
H H1A 0.6206 0.0051 0.8906 0.077 Uiso calc R 1 1 . .
H H1B 0.5624 -0.0255 0.7592 0.077 Uiso calc R 1 1 . .
H H1C 0.3409 -0.0531 0.8396 0.077 Uiso calc R 1 1 . .
C C2 0.3067(5) 0.07965(13) 0.79013(17) 0.0327(4) Uani d . 1 1 . .
H H2A 0.4352 0.1273 0.7699 0.039 Uiso calc R 1 1 . .
H H2B 0.1508 0.0690 0.7234 0.039 Uiso calc R 1 1 . .
C C3 0.0329(4) 0.18315(11) 0.88283(14) 0.0236(3) Uani d . 1 1 . .
C C4 -0.3109(4) 0.29105(12) 0.98778(16) 0.0276(3) Uani d . 1 1 . .
H H4A -0.4369 0.2837 0.9120 0.033 Uiso calc R 1 1 . .
H H4B -0.4359 0.2923 1.0457 0.033 Uiso calc R 1 1 . .
C C5 -0.1604(4) 0.38094(12) 0.98990(14) 0.0239(3) Uani d . 1 1 . .

loop_
_atom_site_aniso_label
_atom_site_aniso_U_11
_atom_site_aniso_U_22
_atom_site_aniso_U_33
_atom_site_aniso_U_12
_atom_site_aniso_U_13
_atom_site_aniso_U_23
S1 0.0365(2) 0.02475(19) 0.02263(19) -0.00361(17) 0.00955(16) 0.00040(15)
S2 0.0354(3) 0.0337(2) 0.02195(19) -0.00021(19) 0.00584(17) 0.00340(16)
O1 0.0375(7) 0.0262(6) 0.0284(6) 0.0002(5) 0.0118(5) 0.0004(5)
O2 0.0272(7) 0.0267(6) 0.0423(8) 0.0001(5) 0.0000(6) -0.0006(6)
O3 0.0266(6) 0.0272(6) 0.0356(7) -0.0025(5) -0.0001(5) 0.0014(5)
C1 0.0734(18) 0.0294(10) 0.0603(15) 0.0068(11) 0.0385(14) -0.0004(10)
C2 0.0384(11) 0.0299(9) 0.0332(9) -0.0048(8) 0.0151(8) -0.0068(7)
C3 0.0242(8) 0.0242(7) 0.0228(7) -0.0060(6) 0.0050(6) -0.0028(6)
C4 0.0259(8) 0.0298(9) 0.0289(8) -0.0038(7) 0.0098(7) -0.0011(7)
C5 0.0237(8) 0.0269(8) 0.0223(7) -0.0011(6) 0.0075(6) -0.0020(6)

loop_
_atom_type_symbol
_atom_type_description
_atom_type_scat_dispersion_real
_atom_type_scat_dispersion_imag
_atom_type_scat_source
C C 0.0033 0.0016 'International Tables Vol C Tables 4.2.6.8 and 6.1.1.4'
H H 0.0000 0.0000 'International Tables Vol C Tables 4.2.6.8 and 6.1.1.4'
O O 0.0106 0.0060 'International Tables Vol C Tables 4.2.6.8 and 6.1.1.4'
S S 0.1246 0.1234 'International Tables Vol C Tables 4.2.6.8 and 6.1.1.4'

loop_
_geom_angle_atom_site_label_1
_geom_angle_atom_site_label_2
_geom_angle_atom_site_label_3
_geom_angle_site_symmetry_1
_geom_angle_site_symmetry_3
_geom_angle
_geom_angle_publ_flag
C3 S1 C4 . . 101.27(9) ?
C3 O1 C2 . . 118.58(14) ?
C5 O2 H2 . . 109.5 ?
C2 C1 H1A . . 109.5 ?
C2 C1 H1B . . 109.5 ?
H1A C1 H1B . . 109.5 ?
C2 C1 H1C . . 109.5 ?
H1A C1 H1C . . 109.5 ?
H1B C1 H1C . . 109.5 ?
O1 C2 C1 . . 106.83(17) ?
O1 C2 H2A . . 110.4 ?
C1 C2 H2A . . 110.4 ?
O1 C2 H2B . . 110.4 ?
C1 C2 H2B . . 110.4 ?
H2A C2 H2B . . 108.6 ?
O1 C3 S2 . . 127.40(13) ?
O1 C3 S1 . . 106.40(12) ?
S2 C3 S1 . . 126.20(11) ?
C5 C4 S1 . . 115.70(13) ?
C5 C4 H4A . . 108.4 ?
S1 C4 H4A . . 108.4 ?
C5 C4 H4B . . 108.4 ?
S1 C4 H4B . . 108.4 ?
H4A C4 H4B . . 107.4 ?
O3 C5 O2 . . 124.18(16) ?
O3 C5 C4 . . 123.47(16) ?
O2 C5 C4 . . 112.25(15) ?

loop_
_geom_bond_atom_site_label_1
_geom_bond_atom_site_label_2
_geom_bond_site_symmetry_2
_geom_bond_distance
_geom_bond_publ_flag
S1 C3 . 1.7588(17) ?
S1 C4 . 1.789(2) ?
S2 C3 . 1.6356(18) ?
O1 C3 . 1.332(2) ?
O1 C2 . 1.463(2) ?
O2 C5 . 1.308(2) ?
O2 H2 . 0.8400 ?
O3 C5 . 1.228(2) ?
C1 C2 . 1.499(3) ?
C1 H1A . 0.9800 ?
C1 H1B . 0.9800 ?
C1 H1C . 0.9800 ?
C2 H2A . 0.9900 ?
C2 H2B . 0.9900 ?
C4 C5 . 1.506(2) ?
C4 H4A . 0.9900 ?
C4 H4B . 0.9900 ?

loop_
_geom_hbond_atom_site_label_D
_geom_hbond_atom_site_label_H
_geom_hbond_atom_site_label_A
_geom_hbond_site_symmetry_A
_geom_hbond_distance_DH
_geom_hbond_distance_HA
_geom_hbond_distance_DA
_geom_hbond_angle_DHA
O2 H2 O3 3_567 0.84 1.81 2.645(2) 175

loop_
_cod_related_entry_id
_cod_related_entry_database
_cod_related_entry_code
1 ChemSpider 30591
